data_4034522
loop_
_publ_author_name
'Sokolenko, Yevhenii M.'
'Yurov, Yevhen Yu'
'Vashchenko, Bohdan V.'
'Hryshchuk, Oleksandr V.'
'Filimonova, Yuliia'
'Ostapchuk, Eugeniy N.'
'Artemenko, Artem'
'Zaremba, Oleg V.'
'Grygorenko, Oleksandr O.'

_publ_section_title
;
 Far Away from Flatland. Synthesis and Molecular Structure of
 Dihetera[3.3.<i>n</i>]propellanes and Trihetera[3.3.<i>n</i>]propellanes:
 Advanced Analogues of Morpholine/Piperazine.
;
_journal_issue 21
_journal_name_full 'The Journal of organic chemistry'
_journal_page_first 13908
_journal_page_last 13921
_journal_paper_doi 10.1021/acs.joc.9b02067
_journal_volume 84
_journal_year 2019
_chemical_formula_moiety 'C10 H18 N O, Cl'
_chemical_formula_sum 'C10 H18 Cl N O'
_chemical_formula_weight 203.70
_space_group_crystal_system orthorhombic
_space_group_IT_number 33
_space_group_name_Hall 'P 2c -2n'
_space_group_name_H-M_alt 'P n a 21'
_atom_sites_solution_hydrogens geom
_audit_creation_method SHELXL-2016/4
_cell_angle_alpha 90
_cell_angle_beta 90
_cell_angle_gamma 90
_cell_formula_units_Z 8
_cell_length_a 24.981(5)
_cell_length_b 7.1333(13)
_cell_length_c 12.150(2)
_cell_measurement_reflns_used 1009
_cell_measurement_temperature 296(2)
_cell_measurement_theta_max 19.63
_cell_measurement_theta_min 2.97
_cell_volume 2165.1(7)
_computing_cell_refinement 'Bruker SMART'
_computing_data_collection 'Bruker SMART'
_computing_data_reduction 'Bruker SAINT'
_computing_molecular_graphics 'Bruker SHELXTL'
_computing_publication_material 'Bruker SHELXTL'
_computing_structure_refinement 'SHELXL-2016/4 (Sheldrick, 2016)'
_computing_structure_solution 'Bruker SHELXTL'
_diffrn_ambient_temperature 296(2)
_diffrn_measured_fraction_theta_full 1.000
_diffrn_measured_fraction_theta_max 1.000
_diffrn_measurement_device_type 'CCD area detector'
_diffrn_measurement_method 'omega scans'
_diffrn_radiation_monochromator graphite
_diffrn_radiation_source 'sealed tube'
_diffrn_radiation_type MoK\a
_diffrn_radiation_wavelength 0.71073
_diffrn_reflns_av_R_equivalents 0.0572
_diffrn_reflns_av_unetI/netI 0.0425
_diffrn_reflns_Laue_measured_fraction_full 1.000
_diffrn_reflns_Laue_measured_fraction_max 1.000
_diffrn_reflns_limit_h_max 29
_diffrn_reflns_limit_h_min -29
_diffrn_reflns_limit_k_max 8
_diffrn_reflns_limit_k_min -8
_diffrn_reflns_limit_l_max 14
_diffrn_reflns_limit_l_min -14
_diffrn_reflns_number 23892
_diffrn_reflns_point_group_measured_fraction_full 0.996
_diffrn_reflns_point_group_measured_fraction_max 0.996
_diffrn_reflns_theta_full 25.242
_diffrn_reflns_theta_max 25.249
_diffrn_reflns_theta_min 1.630
_exptl_absorpt_coefficient_mu 0.316
_exptl_absorpt_correction_T_max 0.94
_exptl_absorpt_correction_T_min 0.79
_exptl_absorpt_correction_type multi-scan
_exptl_absorpt_process_details SADABS
_exptl_crystal_colour colourless
_exptl_crystal_density_diffrn 1.250
_exptl_crystal_description block
_exptl_crystal_F_000 880
_exptl_crystal_size_max 0.280
_exptl_crystal_size_mid 0.250
_exptl_crystal_size_min 0.210
_refine_diff_density_max 0.528
_refine_diff_density_min -0.222
_refine_diff_density_rms 0.061
_refine_ls_abs_structure_details
;
 Flack x determined using 976 quotients [(I+)-(I-)]/[(I+)+(I-)]
 (Parsons, Flack and Wagner, Acta Cryst. B69 (2013) 249-259).
;
_refine_ls_abs_structure_Flack 0.45(4)
_refine_ls_extinction_method none
_refine_ls_goodness_of_fit_ref 1.051
_refine_ls_hydrogen_treatment constr
_refine_ls_matrix_type full
_refine_ls_number_parameters 235
_refine_ls_number_reflns 3907
_refine_ls_number_restraints 1
_refine_ls_restrained_S_all 1.051
_refine_ls_R_factor_all 0.1006
_refine_ls_R_factor_gt 0.0677
_refine_ls_shift/su_max 0.010
_refine_ls_shift/su_mean 0.002
_refine_ls_structure_factor_coef Fsqd
_refine_ls_weighting_details 'w=1/[\s^2^(Fo^2^)+(0.1097P)^2^+0.7137P] where P=(Fo^2^+2Fc^2^)/3'
_refine_ls_weighting_scheme calc
_refine_ls_wR_factor_gt 0.1717
_refine_ls_wR_factor_ref 0.1958
_reflns_Friedel_coverage 0.894
_reflns_Friedel_fraction_full 0.991
_reflns_Friedel_fraction_max 0.991
_reflns_number_gt 2709
_reflns_number_total 3907
_reflns_threshold_expression 'I > 2\s(I)'
_cod_data_source_file jo9b02067_si_002.cif
_cod_data_source_block xr126
_cod_original_cell_volume 2165.0(7)
_cod_database_code 4034522
_shelx_shelxl_version_number 2016/4
_shelx_space_group_comment
;
The symmetry employed for this shelxl refinement is uniquely defined
by the following loop, which should always be used as a source of
symmetry information in preference to the above space-group names.
They are only intended as comments.
;
_shelx_estimated_absorpt_t_min 0.917
_shelx_estimated_absorpt_t_max 0.937

loop_
_space_group_symop_operation_xyz
'x, y, z'
'-x, -y, z+1/2'
'x+1/2, -y+1/2, z'
'-x+1/2, y+1/2, z+1/2'

loop_
_atom_site_label
_atom_site_type_symbol
_atom_site_fract_x
_atom_site_fract_y
_atom_site_fract_z
_atom_site_U_iso_or_equiv
_atom_site_adp_type
_atom_site_occupancy
_atom_site_site_symmetry_order
_atom_site_calc_flag
_atom_site_refinement_flags_posn
_atom_site_refinement_flags_adp
C1 C 0.4903(4) 0.4675(11) 0.3676(7) 0.069(2) Uani 1 1 d . .
H1A H 0.485492 0.346581 0.332414 0.083 Uiso 1 1 calc R U
H1B H 0.523802 0.465510 0.407950 0.083 Uiso 1 1 calc R U
C2 C 0.4913(3) 0.6237(9) 0.2806(6) 0.0487(17) Uani 1 1 d . .
C3 C 0.4678(3) 0.7848(11) 0.3498(6) 0.0478(18) Uani 1 1 d . .
C4 C 0.4283(4) 0.6905(12) 0.4249(8) 0.075(2) Uani 1 1 d . .
H4A H 0.426505 0.754987 0.495097 0.090 Uiso 1 1 calc R U
H4B H 0.392934 0.689539 0.392099 0.090 Uiso 1 1 calc R U
C5 C 0.5482(3) 0.6811(10) 0.2526(7) 0.057(2) Uani 1 1 d . .
H5A H 0.571922 0.573370 0.253941 0.068 Uiso 1 1 calc R U
H5B H 0.549805 0.738152 0.180234 0.068 Uiso 1 1 calc R U
C6 C 0.5170(3) 0.8595(11) 0.4101(8) 0.068(2) Uani 1 1 d . .
H6A H 0.513783 0.993546 0.421984 0.082 Uiso 1 1 calc R U
H6B H 0.520897 0.798286 0.480902 0.082 Uiso 1 1 calc R U
C7 C 0.4572(3) 0.5683(12) 0.1825(7) 0.067(2) Uani 1 1 d . .
H7A H 0.426016 0.500006 0.208119 0.080 Uiso 1 1 calc R U
H7B H 0.477646 0.485391 0.135147 0.080 Uiso 1 1 calc R U
C8 C 0.4389(4) 0.7387(15) 0.1161(8) 0.079(3) Uani 1 1 d . .
H8A H 0.469957 0.799122 0.083713 0.095 Uiso 1 1 calc R U
H8B H 0.415866 0.697441 0.056617 0.095 Uiso 1 1 calc R U
C9 C 0.4092(3) 0.8786(13) 0.1863(8) 0.078(2) Uani 1 1 d . .
H9A H 0.398312 0.984582 0.141534 0.093 Uiso 1 1 calc R U
H9B H 0.377233 0.820731 0.216333 0.093 Uiso 1 1 calc R U
C10 C 0.4446(3) 0.9449(10) 0.2785(7) 0.066(2) Uani 1 1 d . .
H10A H 0.424227 1.028434 0.325486 0.079 Uiso 1 1 calc R U
H10B H 0.474048 1.016306 0.247573 0.079 Uiso 1 1 calc R U
C11 C 0.3166(4) 0.3337(14) 0.2959(9) 0.091(3) Uani 1 1 d . .
H11A H 0.351917 0.343807 0.328643 0.110 Uiso 1 1 calc R U
H11B H 0.319197 0.262963 0.227899 0.110 Uiso 1 1 calc R U
C12 C 0.2783(3) 0.2464(11) 0.3727(7) 0.0496(19) Uani 1 1 d . .
C13 C 0.2534(3) 0.4018(9) 0.4399(6) 0.0478(16) Uani 1 1 d . .
C14 C 0.2518(5) 0.5559(15) 0.3471(9) 0.096(3) Uani 1 1 d . .
H14A H 0.217919 0.550900 0.308044 0.116 Uiso 1 1 calc R U
H14B H 0.255747 0.679771 0.378961 0.116 Uiso 1 1 calc R U
C15 C 0.2309(3) 0.1554(11) 0.3165(8) 0.071(2) Uani 1 1 d . .
H15A H 0.225480 0.209114 0.244035 0.085 Uiso 1 1 calc R U
H15B H 0.236709 0.021653 0.308631 0.085 Uiso 1 1 calc R U
C16 C 0.1986(3) 0.3367(10) 0.4710(7) 0.065(2) Uani 1 1 d . .
H16A H 0.173415 0.440218 0.469368 0.078 Uiso 1 1 calc R U
H16B H 0.198720 0.283102 0.544405 0.078 Uiso 1 1 calc R U
C17 C 0.3061(4) 0.0952(14) 0.4458(9) 0.081(3) Uani 1 1 d . .
H17A H 0.278921 0.017809 0.480153 0.097 Uiso 1 1 calc R U
H17B H 0.327825 0.014835 0.399363 0.097 Uiso 1 1 calc R U
C18 C 0.3410(4) 0.1785(15) 0.5339(10) 0.095(4) Uani 1 1 d . .
H18A H 0.354594 0.079417 0.580798 0.114 Uiso 1 1 calc R U
H18B H 0.371263 0.241187 0.500142 0.114 Uiso 1 1 calc R U
C19 C 0.3110(5) 0.3118(18) 0.5999(9) 0.103(4) Uani 1 1 d . .
H19A H 0.334375 0.363233 0.656096 0.123 Uiso 1 1 calc R U
H19B H 0.281966 0.246921 0.636625 0.123 Uiso 1 1 calc R U
C20 C 0.2868(3) 0.4811(15) 0.5274(8) 0.090(3) Uani 1 1 d . .
H20A H 0.265466 0.563088 0.573646 0.108 Uiso 1 1 calc R U
H20B H 0.315616 0.554233 0.495553 0.108 Uiso 1 1 calc R U
CL1 Cl 0.09501(8) 0.3140(2) 0.22955(16) 0.0657(6) Uani 1 1 d . .
CL2 Cl 0.14936(8) 0.8265(2) 0.49735(17) 0.0676(6) Uani 1 1 d . .
N1 N 0.5635(2) 0.8178(8) 0.3386(6) 0.0625(19) Uani 1 1 d . .
H1C H 0.590012 0.771165 0.379120 0.075 Uiso 1 1 calc R U
H1D H 0.574992 0.922997 0.307196 0.075 Uiso 1 1 calc R U
N2 N 0.1838(2) 0.1917(7) 0.3874(6) 0.0593(17) Uani 1 1 d . .
H2A H 0.173869 0.086404 0.420924 0.071 Uiso 1 1 calc R U
H2B H 0.156580 0.232227 0.346661 0.071 Uiso 1 1 calc R U
O1 O 0.4478(3) 0.5039(9) 0.4390(6) 0.092(2) Uani 1 1 d . .
O2 O 0.2931(3) 0.5192(12) 0.2769(7) 0.116(3) Uani 1 1 d . .

loop_
_atom_site_aniso_label
_atom_site_aniso_U_11
_atom_site_aniso_U_22
_atom_site_aniso_U_33
_atom_site_aniso_U_23
_atom_site_aniso_U_13
_atom_site_aniso_U_12
C1 0.094(6) 0.046(4) 0.067(5) 0.009(4) 0.009(5) 0.000(4)
C2 0.050(4) 0.034(3) 0.062(4) -0.001(3) 0.002(3) 0.000(3)
C3 0.049(4) 0.054(4) 0.040(4) -0.010(3) 0.000(3) -0.001(3)
C4 0.078(6) 0.079(6) 0.069(6) -0.001(5) 0.019(5) 0.001(5)
C5 0.047(4) 0.051(4) 0.073(5) 0.006(4) 0.006(4) 0.001(3)
C6 0.077(6) 0.064(5) 0.063(5) -0.013(4) -0.011(4) -0.006(4)
C7 0.081(6) 0.067(5) 0.053(4) -0.013(4) 0.003(4) -0.015(4)
C8 0.089(7) 0.091(6) 0.057(6) -0.005(5) -0.024(5) -0.007(5)
C9 0.072(5) 0.078(6) 0.083(6) 0.015(5) -0.022(5) 0.001(5)
C10 0.061(4) 0.049(4) 0.086(6) -0.011(4) -0.002(4) 0.011(4)
C11 0.090(7) 0.109(9) 0.075(6) -0.009(6) 0.027(6) -0.002(6)
C12 0.044(4) 0.059(4) 0.046(5) -0.008(3) 0.006(3) 0.002(3)
C13 0.048(4) 0.038(3) 0.057(4) -0.008(3) 0.008(3) -0.004(3)
C14 0.126(8) 0.078(6) 0.085(7) 0.023(5) 0.027(6) 0.039(6)
C15 0.082(6) 0.052(5) 0.078(6) -0.022(4) -0.008(5) 0.003(4)
C16 0.054(4) 0.058(5) 0.081(6) -0.015(4) 0.024(4) -0.010(4)
C17 0.077(6) 0.075(6) 0.091(6) 0.003(5) 0.013(5) 0.010(5)
C18 0.059(5) 0.114(9) 0.112(9) 0.043(7) -0.023(6) 0.008(5)
C19 0.103(8) 0.149(11) 0.056(6) 0.005(7) -0.014(5) 0.010(8)
C20 0.081(6) 0.104(8) 0.086(6) -0.034(6) 0.008(5) -0.021(5)
CL1 0.0744(13) 0.0497(10) 0.0730(13) -0.0004(10) -0.0128(11) 0.0006(9)
CL2 0.0778(13) 0.0545(11) 0.0703(13) -0.0005(11) -0.0163(10) -0.0030(9)
N1 0.049(4) 0.050(4) 0.089(5) 0.013(3) -0.017(3) -0.006(3)
N2 0.049(3) 0.050(4) 0.079(5) 0.002(3) -0.012(3) -0.003(3)
O1 0.108(5) 0.076(4) 0.092(4) 0.023(3) 0.035(4) -0.002(4)
O2 0.127(6) 0.109(6) 0.111(5) 0.046(5) 0.041(5) 0.022(5)

loop_
_atom_type_symbol
_atom_type_description
_atom_type_scat_dispersion_real
_atom_type_scat_dispersion_imag
_atom_type_scat_source
C C 0.0033 0.0016 'International Tables Vol C Tables 4.2.6.8 and 6.1.1.4'
H H 0.0000 0.0000 'International Tables Vol C Tables 4.2.6.8 and 6.1.1.4'
N N 0.0061 0.0033 'International Tables Vol C Tables 4.2.6.8 and 6.1.1.4'
O O 0.0106 0.0060 'International Tables Vol C Tables 4.2.6.8 and 6.1.1.4'
Cl Cl 0.1484 0.1585 'International Tables Vol C Tables 4.2.6.8 and 6.1.1.4'

loop_
_geom_angle_atom_site_label_1
_geom_angle_atom_site_label_2
_geom_angle_atom_site_label_3
_geom_angle
O1 C1 C2 107.7(7)
C7 C2 C5 114.8(7)
C7 C2 C1 110.0(6)
C5 C2 C1 111.4(7)
C7 C2 C3 114.2(6)
C5 C2 C3 106.1(6)
C1 C2 C3 99.2(6)
C4 C3 C6 113.2(8)
C4 C3 C2 104.3(6)
C6 C3 C2 102.5(6)
C4 C3 C10 115.1(7)
C6 C3 C10 108.2(6)
C2 C3 C10 112.8(7)
O1 C4 C3 105.5(7)
N1 C5 C2 105.1(6)
N1 C6 C3 106.2(6)
C2 C7 C8 112.0(7)
C9 C8 C7 112.0(8)
C10 C9 C8 109.8(7)
C9 C10 C3 114.0(6)
O2 C11 C12 102.7(7)
C11 C12 C13 107.4(7)
C11 C12 C15 113.8(8)
C13 C12 C15 103.7(6)
C11 C12 C17 111.3(7)
C13 C12 C17 112.5(7)
C15 C12 C17 108.0(7)
C20 C13 C16 117.2(7)
C20 C13 C12 116.2(7)
C16 C13 C12 106.6(6)
C20 C13 C14 105.4(7)
C16 C13 C14 112.0(7)
C12 C13 C14 97.8(7)
O2 C14 C13 107.1(7)
N2 C15 C12 106.5(6)
C13 C16 N2 105.6(6)
C18 C17 C12 113.0(8)
C19 C18 C17 110.8(8)
C18 C19 C20 112.5(9)
C13 C20 C19 108.7(8)
C6 N1 C5 110.2(6)
C15 N2 C16 108.7(5)
C1 O1 C4 111.0(6)
C14 O2 C11 112.2(8)

loop_
_geom_bond_atom_site_label_1
_geom_bond_atom_site_label_2
_geom_bond_distance
C1 O1 1.396(10)
C1 C2 1.536(10)
C2 C7 1.518(11)
C2 C5 1.519(10)
C2 C3 1.540(10)
C3 C4 1.503(12)
C3 C6 1.525(11)
C3 C10 1.545(11)
C4 O1 1.427(10)
C5 N1 1.479(11)
C6 N1 1.480(11)
C7 C8 1.529(13)
C8 C9 1.508(14)
C9 C10 1.505(12)
C11 O2 1.467(12)
C11 C12 1.475(12)
C12 C13 1.511(10)
C12 C15 1.513(11)
C12 C17 1.561(13)
C13 C20 1.465(11)
C13 C16 1.494(10)
C13 C14 1.575(12)
C14 O2 1.364(11)
C15 N2 1.479(10)
C16 N2 1.497(10)
C17 C18 1.501(14)
C18 C19 1.451(14)
C19 C20 1.613(15)
